data_7123741
loop_
_publ_author_name
'Qin, Guorui'
'Wang, Yang'
'Shi, Xianghui'
'del Rosal, Iker'
'Laurent, Maron'
'Cheng, Jianhua'

_publ_section_title
;
 Monomeric Thorium Dihydrido Complex: A Versatile Precursor to Actinide
 Metallacycles
;
_journal_name_full 'Chemical Communications'
_journal_paper_doi 10.1039/C9CC04013G
_journal_year 2019
_chemical_compound_source hexane
_chemical_formula_moiety 'C101 H134 Th'
_chemical_formula_sum 'C101 H134 Th'
_chemical_formula_weight 1580.11
_chemical_name_common '[(CpAr*)(Cp*)Th(PhCH-CH=CH-CHPh)]'
_chemical_properties_physical Air-sensitive,Moisture-sensitive
_space_group_crystal_system monoclinic
_space_group_IT_number 14
_space_group_name_Hall '-P 2yn'
_space_group_name_H-M_alt 'P 1 21/n 1'
_symmetry_space_group_name_Hall '-P 2yn'
_symmetry_space_group_name_H-M 'P 1 21/n 1'
_atom_sites_solution_hydrogens mixed
_audit_creation_method SHELXL-2018/3
_audit_update_record
;
2019-06-22 deposited with the CCDC.    2019-06-26 downloaded from the CCDC.
;
_cell_angle_alpha 90
_cell_angle_beta 98.6040(10)
_cell_angle_gamma 90
_cell_formula_units_Z 4
_cell_length_a 15.7332(10)
_cell_length_b 39.615(3)
_cell_length_c 16.3475(10)
_cell_measurement_reflns_used 48578
_cell_measurement_temperature 193(2)
_cell_measurement_theta_max 26.437
_cell_measurement_theta_min 1.406
_cell_volume 10074.3(12)
_computing_molecular_graphics 'ORTEP-3 for Windows (Farrugia, 2014)'
_computing_publication_material 'WinGX publication routines (Farrugia, 2018)'
_computing_structure_refinement 'SHELXL-2018/3 (Sheldrick, 2018)'
_computing_structure_solution 'SUPERFLIP (Palatinus & Chapuis,2007)'
_diffrn_ambient_temperature 193(2)
_diffrn_measured_fraction_theta_full 0.896
_diffrn_measured_fraction_theta_max 0.902
_diffrn_measurement_device_type 'CCD area detector'
_diffrn_measurement_method 'phi and omega scans'
_diffrn_radiation_type MoK\a
_diffrn_radiation_wavelength 0.71073
_diffrn_reflns_av_R_equivalents 0.0861
_diffrn_reflns_av_unetI/netI 0.2015
_diffrn_reflns_Laue_measured_fraction_full 0.896
_diffrn_reflns_Laue_measured_fraction_max 0.902
_diffrn_reflns_limit_h_max 19
_diffrn_reflns_limit_h_min -17
_diffrn_reflns_limit_k_max 49
_diffrn_reflns_limit_k_min -49
_diffrn_reflns_limit_l_max 14
_diffrn_reflns_limit_l_min -20
_diffrn_reflns_number 47917
_diffrn_reflns_point_group_measured_fraction_full 0.896
_diffrn_reflns_point_group_measured_fraction_max 0.902
_diffrn_reflns_theta_full 25.242
_diffrn_reflns_theta_max 26.437
_diffrn_reflns_theta_min 1.665
_exptl_absorpt_coefficient_mu 1.519
_exptl_absorpt_correction_T_max 0.808
_exptl_absorpt_correction_T_min 0.714
_exptl_absorpt_correction_type empirical
_exptl_absorpt_process_details 'Sheldrick, G. M. SADABS, Version 2.10; Bruker AXS, Inc.: Madison, WI 2003.'
_exptl_crystal_colour Yellow-Orange
_exptl_crystal_density_diffrn 1.042
_exptl_crystal_density_method 'not measured'
_exptl_crystal_description Block
_exptl_crystal_F_000 3320
_exptl_crystal_recrystallization_method 'Re-crystallisation from solvent'
_exptl_crystal_size_max 0.240
_exptl_crystal_size_mid 0.190
_exptl_crystal_size_min 0.140
_refine_diff_density_max 1.075
_refine_diff_density_min -0.737
_refine_diff_density_rms 0.082
_refine_ls_extinction_method none
_refine_ls_goodness_of_fit_ref 0.716
_refine_ls_hydrogen_treatment mixed
_refine_ls_matrix_type full
_refine_ls_number_parameters 900
_refine_ls_number_reflns 18733
_refine_ls_number_restraints 34
_refine_ls_restrained_S_all 0.733
_refine_ls_R_factor_all 0.0971
_refine_ls_R_factor_gt 0.0468
_refine_ls_shift/su_max 0.002
_refine_ls_shift/su_mean 0.000
_refine_ls_structure_factor_coef Fsqd
_refine_ls_weighting_details 'w=1/[\s^2^(Fo^2^)] where P=(Fo^2^+2Fc^2^)/3'
_refine_ls_weighting_scheme calc
_refine_ls_wR_factor_gt 0.0805
_refine_ls_wR_factor_ref 0.0897
_reflns_Friedel_coverage 0.000
_reflns_number_gt 9784
_reflns_number_total 18733
_reflns_threshold_expression 'I > 2\s(I)'
_cod_data_source_file c9cc04013g2.cif
_cod_data_source_block D199
_cod_original_cell_volume 10074.1(11)
_cod_database_code 7123741
_shelx_shelxl_version_number 2018/3
_shelx_space_group_comment
;
The symmetry employed for this shelxl refinement is uniquely defined
by the following loop, which should always be used as a source of
symmetry information in preference to the above space-group names.
They are only intended as comments.
;
_shelx_estimated_absorpt_t_min 0.712
_shelx_estimated_absorpt_t_max 0.816

loop_
_space_group_symop_operation_xyz
'x, y, z'
'-x+1/2, y+1/2, -z+1/2'
'-x, -y, -z'
'x-1/2, -y-1/2, z-1/2'

loop_
_atom_site_label
_atom_site_type_symbol
_atom_site_fract_x
_atom_site_fract_y
_atom_site_fract_z
_atom_site_U_iso_or_equiv
_atom_site_adp_type
_atom_site_occupancy
_atom_site_site_symmetry_order
_atom_site_calc_flag
_atom_site_refinement_flags_posn
_atom_site_refinement_flags_adp
_atom_site_refinement_flags_occupancy
_atom_site_disorder_assembly
_atom_site_disorder_group
C1 C 0.2712(3) 0.96866(14) 0.2423(3) 0.0304(14) Uani 1 1 d . . . . .
C2 C 0.3345(3) 0.98423(14) 0.3022(3) 0.0306(14) Uani 1 1 d . . . . .
C3 C 0.4023(3) 0.97090(14) 0.3569(3) 0.0323(13) Uani 1 1 d D . . . .
C4 C 0.4306(3) 0.93770(15) 0.3719(3) 0.0330(13) Uani 1 1 d . . . . .
C5 C 0.4946(4) 0.92984(14) 0.4452(4) 0.0377(15) Uani 1 1 d . . . . .
C6 C 0.5565(4) 0.95332(15) 0.4810(4) 0.0429(15) Uani 1 1 d . . . . .
H6 H 0.558356 0.975099 0.456972 0.052 Uiso 1 1 calc R U . . .
C7 C 0.6148(4) 0.94522(17) 0.5507(4) 0.057(2) Uani 1 1 d . . . . .
H7 H 0.657169 0.961267 0.572332 0.068 Uiso 1 1 calc R U . . .
C8 C 0.6123(4) 0.91434(18) 0.5889(4) 0.060(2) Uani 1 1 d . . . . .
H8 H 0.651889 0.909222 0.637045 0.072 Uiso 1 1 calc R U . . .
C9 C 0.5524(4) 0.89123(18) 0.5568(4) 0.0564(19) Uani 1 1 d . . . . .
H9 H 0.548658 0.870075 0.583405 0.068 Uiso 1 1 calc R U . . .
C10 C 0.4974(4) 0.89873(15) 0.4858(4) 0.0470(16) Uani 1 1 d . . . . .
H10 H 0.458722 0.881633 0.462728 0.056 Uiso 1 1 calc R U . . .
C11 C 0.2040(3) 0.99001(13) 0.1942(3) 0.0316(14) Uani 1 1 d . . . . .
C12 C 0.1660(3) 0.98171(14) 0.1136(3) 0.0342(14) Uani 1 1 d . . . . .
H12 H 0.182143 0.961309 0.089508 0.041 Uiso 1 1 calc R U . . .
C13 C 0.1055(4) 1.00243(15) 0.0679(4) 0.0422(16) Uani 1 1 d . . . . .
H13 H 0.079539 0.995802 0.014066 0.051 Uiso 1 1 calc R U . . .
C14 C 0.0830(4) 1.03258(16) 0.1006(4) 0.0544(18) Uani 1 1 d . . . . .
H14 H 0.042477 1.047180 0.069492 0.065 Uiso 1 1 calc R U . . .
C15 C 0.1211(4) 1.04128(16) 0.1808(4) 0.062(2) Uani 1 1 d . . . . .
H15 H 0.105815 1.061927 0.204385 0.075 Uiso 1 1 calc R U . . .
C16 C 0.1797(4) 1.02062(15) 0.2255(4) 0.0454(16) Uani 1 1 d . . . . .
H16 H 0.204638 1.027276 0.279637 0.055 Uiso 1 1 calc R U . . .
C20 C 0.4674(4) 1.00222(15) 0.1839(4) 0.0423(16) Uani 1 1 d . . . . .
C21 C 0.5410(4) 0.98249(16) 0.2157(4) 0.0412(16) Uani 1 1 d . . . . .
C22 C 0.5487(3) 0.95684(15) 0.1532(4) 0.0405(16) Uani 1 1 d . . . . .
C23 C 0.4809(3) 0.96151(14) 0.0867(3) 0.0327(14) Uani 1 1 d . . . . .
C24 C 0.4312(4) 0.98891(14) 0.1057(4) 0.0356(14) Uani 1 1 d . . . . .
C25 C 0.4488(4) 1.03668(15) 0.2207(4) 0.066(2) Uani 1 1 d . . . . .
H25A H 0.483059 1.039052 0.275626 0.099 Uiso 1 1 calc R U . . .
H25B H 0.463896 1.054725 0.184502 0.099 Uiso 1 1 calc R U . . .
H25C H 0.387565 1.038206 0.225522 0.099 Uiso 1 1 calc R U . . .
C26 C 0.6050(4) 0.98823(15) 0.2922(4) 0.0581(18) Uani 1 1 d . . . . .
H26A H 0.648297 0.970263 0.297353 0.087 Uiso 1 1 calc R U . . .
H26B H 0.633143 1.010118 0.288285 0.087 Uiso 1 1 calc R U . . .
H26C H 0.575379 0.988048 0.340809 0.087 Uiso 1 1 calc R U . . .
C27 C 0.6257(3) 0.93566(15) 0.1607(4) 0.0509(16) Uani 1 1 d . . . . .
H27A H 0.659141 0.938589 0.215858 0.076 Uiso 1 1 calc R U . . .
H27B H 0.608737 0.911948 0.152790 0.076 Uiso 1 1 calc DR U . . .
H27C H 0.660735 0.942270 0.118611 0.076 Uiso 1 1 calc R U . . .
C28 C 0.4741(3) 0.94602(14) 0.0025(3) 0.0429(16) Uani 1 1 d . . . . .
H28A H 0.514975 0.927277 0.003953 0.064 Uiso 1 1 calc R U . . .
H28B H 0.415591 0.937580 -0.014345 0.064 Uiso 1 1 calc DR U . . .
H28C H 0.487433 0.963060 -0.037127 0.064 Uiso 1 1 calc R U . . .
C29 C 0.3571(4) 1.00418(15) 0.0479(4) 0.0541(19) Uani 1 1 d . . . . .
H29A H 0.332833 1.023028 0.075541 0.081 Uiso 1 1 calc R U . . .
H29B H 0.377815 1.012397 -0.002169 0.081 Uiso 1 1 calc R U . . .
H29C H 0.312727 0.986998 0.032719 0.081 Uiso 1 1 calc R U . . .
C30 C 0.3780(3) 0.87422(12) 0.1164(3) 0.0256(12) Uani 1 1 d . . . . .
C31 C 0.2912(3) 0.88522(11) 0.1135(3) 0.0225(12) Uani 1 1 d . . . . .
C32 C 0.2682(3) 0.88157(12) 0.1946(3) 0.0231(12) Uani 1 1 d . . . . .
C33 C 0.3401(3) 0.86816(12) 0.2466(3) 0.0260(12) Uani 1 1 d . . . . .
C34 C 0.4088(3) 0.86440(12) 0.1998(3) 0.0241(12) Uani 1 1 d . . . . .
C35 C 0.4219(3) 0.86480(13) 0.0457(3) 0.0279(13) Uani 1 1 d . . . . .
C36 C 0.5111(3) 0.86401(12) 0.0498(3) 0.0326(14) Uani 1 1 d . . . . .
H36 H 0.544827 0.871488 0.099617 0.039 Uiso 1 1 calc DR U . . .
C37 C 0.5545(4) 0.85313(15) -0.0135(4) 0.0405(16) Uani 1 1 d . . . . .
C38 C 0.6531(4) 0.85257(16) -0.0074(4) 0.0504(18) Uani 1 1 d . . . . .
C39 C 0.6983(4) 0.85323(17) 0.0813(4) 0.064(2) Uani 1 1 d . . . . .
H39A H 0.682130 0.833199 0.110596 0.097 Uiso 1 1 calc R U . . .
H39B H 0.760704 0.853335 0.081762 0.097 Uiso 1 1 calc R U . . .
H39C H 0.681458 0.873591 0.108919 0.097 Uiso 1 1 calc R U . . .
C40 C 0.6788(4) 0.88389(18) -0.0525(5) 0.077(2) Uani 1 1 d . . . . .
H40A H 0.649704 0.883604 -0.109862 0.115 Uiso 1 1 calc R U . . .
H40B H 0.661901 0.904201 -0.024695 0.115 Uiso 1 1 calc R U . . .
H40C H 0.741146 0.883946 -0.051852 0.115 Uiso 1 1 calc R U . . .
C41 C 0.6823(4) 0.82121(16) -0.0506(4) 0.068(2) Uani 1 1 d . . . . .
H41A H 0.653324 0.820578 -0.107995 0.102 Uiso 1 1 calc R U . . .
H41B H 0.744636 0.822113 -0.049910 0.102 Uiso 1 1 calc R U . . .
H41C H 0.667557 0.800882 -0.021554 0.102 Uiso 1 1 calc R U . . .
C42 C 0.5033(4) 0.84137(17) -0.0820(4) 0.060(2) Uani 1 1 d . . . . .
H42 H 0.530354 0.833021 -0.126166 0.072 Uiso 1 1 calc R U . . .
C43 C 0.4137(4) 0.84080(16) -0.0917(3) 0.0486(17) Uani 1 1 d . . . . .
C44 C 0.3640(4) 0.82529(19) -0.1681(4) 0.0820(16) Uani 1 1 d D . . . .
C45 C 0.3878(14) 0.8134(7) -0.2474(11) 0.0820(16) Uani 0.322(7) 1 d D . P A 2
H45A H 0.336605 0.804683 -0.282596 0.123 Uiso 0.322(7) 1 calc R U P A 2
H45B H 0.411676 0.832262 -0.275467 0.123 Uiso 0.322(7) 1 calc R U P A 2
H45C H 0.430831 0.795453 -0.236727 0.123 Uiso 0.322(7) 1 calc R U P A 2
C46 C 0.2657(10) 0.8305(13) -0.1938(15) 0.0820(16) Uani 0.322(7) 1 d D . P A 2
H46A H 0.240442 0.838553 -0.146084 0.123 Uiso 0.322(7) 1 calc DR U P A 2
H46B H 0.255678 0.847178 -0.238423 0.123 Uiso 0.322(7) 1 calc R U P A 2
H46C H 0.238980 0.809002 -0.213029 0.123 Uiso 0.322(7) 1 calc R U P A 2
C47 C 0.3552(15) 0.7864(4) -0.1388(13) 0.0820(16) Uani 0.322(7) 1 d D . P A 2
H47A H 0.338634 0.786061 -0.083330 0.123 Uiso 0.322(7) 1 calc R U P A 2
H47B H 0.311300 0.774897 -0.177681 0.123 Uiso 0.322(7) 1 calc R U P A 2
H47C H 0.410532 0.774914 -0.137574 0.123 Uiso 0.322(7) 1 calc R U P A 2
C45' C 0.3975(7) 0.8469(3) -0.2455(6) 0.0820(16) Uani 0.678(7) 1 d D . P A 1
H45D H 0.379977 0.870534 -0.242939 0.123 Uiso 0.678(7) 1 calc R U P A 1
H45E H 0.460254 0.845540 -0.240279 0.123 Uiso 0.678(7) 1 calc R U P A 1
H45F H 0.371765 0.837124 -0.298593 0.123 Uiso 0.678(7) 1 calc R U P A 1
C46' C 0.2668(6) 0.8320(6) -0.1728(8) 0.0820(16) Uani 0.678(7) 1 d D . P A 1
H46D H 0.257324 0.855941 -0.162555 0.123 Uiso 0.678(7) 1 calc R U P A 1
H46E H 0.237334 0.825828 -0.227858 0.123 Uiso 0.678(7) 1 calc R U P A 1
H46F H 0.244124 0.818347 -0.130896 0.123 Uiso 0.678(7) 1 calc R U P A 1
C47' C 0.3955(7) 0.7906(3) -0.1814(7) 0.0820(16) Uani 0.678(7) 1 d D . P A 1
H47D H 0.362276 0.781006 -0.231450 0.123 Uiso 0.678(7) 1 calc R U P A 1
H47E H 0.456417 0.791582 -0.187873 0.123 Uiso 0.678(7) 1 calc R U P A 1
H47F H 0.388706 0.776459 -0.133680 0.123 Uiso 0.678(7) 1 calc R U P A 1
C48 C 0.3759(3) 0.85195(13) -0.0263(3) 0.0338(14) Uani 1 1 d . . . . .
H48 H 0.315039 0.850790 -0.030671 0.041 Uiso 1 1 calc DR U . . .
C49 C 0.2280(3) 0.89197(13) 0.0388(3) 0.0259(12) Uani 1 1 d . . . . .
C50 C 0.2387(3) 0.91518(12) -0.0230(3) 0.0258(12) Uani 1 1 d . . . . .
H50 H 0.288014 0.929327 -0.015746 0.031 Uiso 1 1 calc DR U . . .
C51 C 0.1783(3) 0.91835(13) -0.0962(3) 0.0302(13) Uani 1 1 d . . . . .
C52 C 0.1960(4) 0.94313(15) -0.1649(3) 0.0387(15) Uani 1 1 d . . . . .
C53 C 0.1830(6) 0.97878(17) -0.1362(4) 0.099(3) Uani 1 1 d . . . . .
H53A H 0.124249 0.981265 -0.123856 0.148 Uiso 1 1 calc R U . . .
H53B H 0.224041 0.983492 -0.086324 0.148 Uiso 1 1 calc R U . . .
H53C H 0.192220 0.994695 -0.179953 0.148 Uiso 1 1 calc R U . . .
C54 C 0.2867(4) 0.9382(2) -0.1848(5) 0.094(3) Uani 1 1 d . . . . .
H54A H 0.293460 0.914982 -0.203213 0.141 Uiso 1 1 calc R U . . .
H54B H 0.296598 0.953901 -0.228836 0.141 Uiso 1 1 calc R U . . .
H54C H 0.328419 0.942698 -0.135207 0.141 Uiso 1 1 calc R U . . .
C55 C 0.1329(5) 0.9372(2) -0.2453(4) 0.088(3) Uani 1 1 d . . . . .
H55A H 0.140142 0.914167 -0.265147 0.132 Uiso 1 1 calc R U . . .
H55B H 0.073828 0.940185 -0.234369 0.132 Uiso 1 1 calc R U . . .
H55C H 0.144760 0.953398 -0.287419 0.132 Uiso 1 1 calc R U . . .
C56 C 0.1060(3) 0.89840(13) -0.1044(3) 0.0299(13) Uani 1 1 d . . . . .
H56 H 0.064195 0.900544 -0.152509 0.036 Uiso 1 1 calc R U . . .
C57 C 0.0927(3) 0.87498(13) -0.0433(3) 0.0309(13) Uani 1 1 d . . . . .
C58 C 0.0116(4) 0.85170(14) -0.0574(4) 0.0388(15) Uani 1 1 d . . . . .
C59 C -0.0029(4) 0.83424(18) 0.0215(4) 0.070(2) Uani 1 1 d . . . . .
H59A H 0.048034 0.820896 0.043025 0.105 Uiso 1 1 calc R U . . .
H59B H -0.013115 0.851192 0.062640 0.105 Uiso 1 1 calc R U . . .
H59C H -0.052944 0.819328 0.010164 0.105 Uiso 1 1 calc R U . . .
C60 C -0.0695(4) 0.87226(17) -0.0888(5) 0.077(2) Uani 1 1 d . . . . .
H60A H -0.061900 0.883883 -0.140130 0.116 Uiso 1 1 calc R U . . .
H60B H -0.119107 0.857069 -0.099399 0.116 Uiso 1 1 calc R U . . .
H60C H -0.079278 0.888933 -0.046924 0.116 Uiso 1 1 calc R U . . .
C61 C 0.0224(4) 0.82553(16) -0.1245(4) 0.072(2) Uani 1 1 d . . . . .
H61A H 0.031776 0.837181 -0.175273 0.108 Uiso 1 1 calc R U . . .
H61B H 0.072002 0.811088 -0.105293 0.108 Uiso 1 1 calc R U . . .
H61C H -0.029525 0.811631 -0.135652 0.108 Uiso 1 1 calc R U . . .
C62 C 0.1525(3) 0.87192(13) 0.0263(3) 0.0278(13) Uani 1 1 d . . . . .
H62 H 0.143153 0.855933 0.067298 0.033 Uiso 1 1 calc R U . . .
C63 C 0.1781(3) 0.87832(13) 0.2140(3) 0.0252(12) Uani 1 1 d . . . . .
C64 C 0.1548(3) 0.84628(13) 0.2427(3) 0.0344(14) Uani 1 1 d . . . . .
H64 H 0.195941 0.828545 0.247757 0.041 Uiso 1 1 calc R U . . .
C65 C 0.0732(3) 0.83997(14) 0.2638(4) 0.0397(15) Uani 1 1 d . . . . .
C66 C 0.0499(6) 0.8053(2) 0.2936(6) 0.0973(16) Uani 1 1 d . . . . .
C67 C 0.0213(5) 0.80866(18) 0.3801(5) 0.0973(16) Uani 1 1 d . . . . .
H67A H -0.026112 0.824869 0.377130 0.146 Uiso 1 1 calc R U . . .
H67B H 0.002159 0.786624 0.397636 0.146 Uiso 1 1 calc R U . . .
H67C H 0.069784 0.816605 0.420179 0.146 Uiso 1 1 calc R U . . .
C68 C -0.0253(5) 0.79169(19) 0.2351(5) 0.0973(16) Uani 1 1 d . . . . .
H68A H -0.071794 0.808369 0.228279 0.146 Uiso 1 1 calc R U . . .
H68B H -0.007385 0.787101 0.181245 0.146 Uiso 1 1 calc R U . . .
H68C H -0.045559 0.770752 0.257567 0.146 Uiso 1 1 calc R U . . .
C69 C 0.1201(5) 0.78080(18) 0.3047(5) 0.0973(16) Uani 1 1 d . . . . .
H69A H 0.168558 0.789990 0.342866 0.146 Uiso 1 1 calc R U . . .
H69B H 0.100401 0.759820 0.327421 0.146 Uiso 1 1 calc R U . . .
H69C H 0.138575 0.776169 0.251099 0.146 Uiso 1 1 calc R U . . .
C70 C 0.0155(3) 0.86674(14) 0.2555(3) 0.0360(14) Uani 1 1 d . . . . .
H70 H -0.039923 0.863096 0.270320 0.043 Uiso 1 1 calc R U . . .
C71 C 0.0340(3) 0.89847(14) 0.2271(3) 0.0350(14) Uani 1 1 d . . . . .
C72 C -0.0306(3) 0.92749(15) 0.2185(4) 0.0423(16) Uani 1 1 d . . . . .
C73 C -0.0523(4) 0.93632(17) 0.1277(4) 0.0627(19) Uani 1 1 d . . . . .
H73A H -0.076596 0.916478 0.096825 0.094 Uiso 1 1 calc R U . . .
H73B H -0.094447 0.954715 0.120881 0.094 Uiso 1 1 calc R U . . .
H73C H -0.000071 0.943472 0.106620 0.094 Uiso 1 1 calc R U . . .
C74 C -0.1153(4) 0.91760(16) 0.2485(4) 0.066(2) Uani 1 1 d . . . . .
H74A H -0.140302 0.898004 0.217025 0.099 Uiso 1 1 calc R U . . .
H74B H -0.104040 0.911920 0.307425 0.099 Uiso 1 1 calc R U . . .
H74C H -0.155659 0.936575 0.239984 0.099 Uiso 1 1 calc R U . . .
C75 C 0.0070(4) 0.95772(14) 0.2676(4) 0.0561(19) Uani 1 1 d . . . . .
H75A H 0.020686 0.951581 0.326135 0.084 Uiso 1 1 calc R U . . .
H75B H 0.059503 0.964961 0.247063 0.084 Uiso 1 1 calc R U . . .
H75C H -0.034873 0.976205 0.261323 0.084 Uiso 1 1 calc R U . . .
C76 C 0.1166(3) 0.90399(13) 0.2060(3) 0.0265(12) Uani 1 1 d . . . . .
H76 H 0.130571 0.925502 0.186110 0.032 Uiso 1 1 calc R U . . .
C77 C 0.3354(3) 0.85690(13) 0.3332(3) 0.0267(12) Uani 1 1 d . . . . .
C78 C 0.2872(3) 0.87438(13) 0.3826(3) 0.0304(13) Uani 1 1 d . . . . .
H78 H 0.259245 0.894551 0.361877 0.037 Uiso 1 1 calc R U . . .
C79 C 0.2779(3) 0.86370(14) 0.4617(3) 0.0330(14) Uani 1 1 d . . . . .
C80 C 0.2260(4) 0.88545(17) 0.5168(4) 0.0497(17) Uani 1 1 d . . . . .
C81 C 0.2876(5) 0.9104(2) 0.5615(5) 0.102(3) Uani 1 1 d . . . . .
H81A H 0.334656 0.898391 0.595403 0.153 Uiso 1 1 calc R U . . .
H81B H 0.310969 0.924683 0.521169 0.153 Uiso 1 1 calc R U . . .
H81C H 0.257510 0.924587 0.597111 0.153 Uiso 1 1 calc R U . . .
C82 C 0.1860(4) 0.86294(18) 0.5783(4) 0.079(2) Uani 1 1 d . . . . .
H82A H 0.146023 0.846851 0.547447 0.118 Uiso 1 1 calc R U . . .
H82B H 0.231655 0.850580 0.613271 0.118 Uiso 1 1 calc R U . . .
H82C H 0.154917 0.877113 0.613025 0.118 Uiso 1 1 calc R U . . .
C83 C 0.1517(5) 0.90362(19) 0.4632(4) 0.090(3) Uani 1 1 d . . . . .
H83A H 0.112096 0.886913 0.434469 0.135 Uiso 1 1 calc R U . . .
H83B H 0.121058 0.917743 0.498443 0.135 Uiso 1 1 calc R U . . .
H83C H 0.174517 0.917838 0.422502 0.135 Uiso 1 1 calc R U . . .
C84 C 0.3197(4) 0.83380(15) 0.4904(3) 0.0442(16) Uani 1 1 d . . . . .
H84 H 0.314387 0.826060 0.544362 0.053 Uiso 1 1 calc R U . . .
C85 C 0.3682(4) 0.81521(14) 0.4433(3) 0.0361(14) Uani 1 1 d . . . . .
C86 C 0.4122(4) 0.78236(17) 0.4764(4) 0.0644(14) Uani 1 1 d D . . . .
C87 C 0.3455(6) 0.7572(2) 0.4987(6) 0.0644(14) Uani 0.708(5) 1 d D . P B 2
H87A H 0.310077 0.768076 0.535611 0.097 Uiso 0.708(5) 1 calc R U P B 2
H87B H 0.308717 0.749791 0.448132 0.097 Uiso 0.708(5) 1 calc R U P B 2
H87C H 0.374840 0.737614 0.526597 0.097 Uiso 0.708(5) 1 calc R U P B 2
C88 C 0.4688(6) 0.7662(2) 0.4187(6) 0.0644(14) Uani 0.708(5) 1 d D . P B 2
H88A H 0.510933 0.782718 0.405279 0.097 Uiso 0.708(5) 1 calc R U P B 2
H88B H 0.498846 0.746656 0.446135 0.097 Uiso 0.708(5) 1 calc R U P B 2
H88C H 0.432722 0.758833 0.367669 0.097 Uiso 0.708(5) 1 calc R U P B 2
C89 C 0.4783(6) 0.7904(2) 0.5584(5) 0.0644(14) Uani 0.708(5) 1 d D . P B 2
H89A H 0.447526 0.800930 0.599588 0.097 Uiso 0.708(5) 1 calc R U P B 2
H89B H 0.504980 0.769315 0.580933 0.097 Uiso 0.708(5) 1 calc R U P B 2
H89C H 0.523011 0.805769 0.544987 0.097 Uiso 0.708(5) 1 calc R U P B 2
C87' C 0.3604(13) 0.7535(4) 0.4246(13) 0.0644(14) Uani 0.292(5) 1 d D . P B 1
H87D H 0.299890 0.754612 0.432424 0.097 Uiso 0.292(5) 1 calc R U P B 1
H87E H 0.364729 0.756487 0.365892 0.097 Uiso 0.292(5) 1 calc R U P B 1
H87F H 0.384297 0.731523 0.443388 0.097 Uiso 0.292(5) 1 calc R U P B 1
C88' C 0.5042(10) 0.7794(6) 0.4620(15) 0.0644(14) Uani 0.292(5) 1 d D . P B 1
H88D H 0.507697 0.783805 0.403584 0.097 Uiso 0.292(5) 1 calc R U P B 1
H88E H 0.539597 0.795841 0.496558 0.097 Uiso 0.292(5) 1 calc R U P B 1
H88F H 0.525313 0.756540 0.476382 0.097 Uiso 0.292(5) 1 calc R U P B 1
C89' C 0.4054(16) 0.7755(6) 0.5674(10) 0.0644(14) Uani 0.292(5) 1 d D . P B 1
H89D H 0.345242 0.777543 0.575915 0.097 Uiso 0.292(5) 1 calc R U P B 1
H89E H 0.426111 0.752672 0.582162 0.097 Uiso 0.292(5) 1 calc R U P B 1
H89F H 0.440395 0.791974 0.602339 0.097 Uiso 0.292(5) 1 calc R U P B 1
C90 C 0.3767(3) 0.82706(13) 0.3650(3) 0.0332(14) Uani 1 1 d . . . . .
H90 H 0.411145 0.814827 0.332174 0.040 Uiso 1 1 calc R U . . .
C91 C 0.4897(3) 0.84500(13) 0.2276(3) 0.0259(13) Uani 1 1 d . . . . .
C92 C 0.5557(3) 0.85688(14) 0.2876(3) 0.0307(13) Uani 1 1 d . . . . .
H92 H 0.549945 0.878078 0.313369 0.037 Uiso 1 1 calc R U . . .
C93 C 0.6302(3) 0.83763(16) 0.3098(3) 0.0405(16) Uani 1 1 d . . . . .
C94 C 0.7041(4) 0.84982(16) 0.3759(4) 0.0442(16) Uani 1 1 d . . . . .
C95 C 0.7017(4) 0.88829(15) 0.3884(4) 0.0584(19) Uani 1 1 d . . . . .
H95A H 0.646185 0.894738 0.403979 0.088 Uiso 1 1 calc R U . . .
H95B H 0.748057 0.894961 0.432273 0.088 Uiso 1 1 calc R U . . .
H95C H 0.709337 0.899674 0.336724 0.088 Uiso 1 1 calc R U . . .
C96 C 0.6952(4) 0.8330(2) 0.4577(4) 0.084(3) Uani 1 1 d . . . . .
H96A H 0.639082 0.838577 0.473173 0.125 Uiso 1 1 calc R U . . .
H96B H 0.700002 0.808459 0.452012 0.125 Uiso 1 1 calc R U . . .
H96C H 0.740872 0.841060 0.500670 0.125 Uiso 1 1 calc R U . . .
C97 C 0.7905(4) 0.84123(19) 0.3521(5) 0.081(2) Uani 1 1 d . . . . .
H97A H 0.796236 0.852100 0.299295 0.121 Uiso 1 1 calc R U . . .
H97B H 0.836187 0.849308 0.395004 0.121 Uiso 1 1 calc R U . . .
H97C H 0.795317 0.816707 0.346347 0.121 Uiso 1 1 calc R U . . .
C98 C 0.6367(4) 0.80671(15) 0.2725(4) 0.0442(16) Uani 1 1 d . . . . .
H98 H 0.686514 0.793422 0.289184 0.053 Uiso 1 1 calc R U . . .
C99 C 0.5730(4) 0.79400(15) 0.2112(4) 0.0419(16) Uani 1 1 d . . . . .
C100 C 0.5815(4) 0.75934(15) 0.1711(4) 0.0474(17) Uani 1 1 d . . . . .
C101 C 0.5567(6) 0.73260(17) 0.2291(4) 0.094(3) Uani 1 1 d . . . . .
H10A H 0.561679 0.710241 0.204568 0.141 Uiso 1 1 calc R U . . .
H10B H 0.595055 0.733941 0.282012 0.141 Uiso 1 1 calc R U . . .
H10C H 0.497221 0.736276 0.238190 0.141 Uiso 1 1 calc R U . . .
C102 C 0.6782(4) 0.75355(18) 0.1565(5) 0.081(2) Uani 1 1 d . . . . .
H10D H 0.694153 0.770910 0.118916 0.122 Uiso 1 1 calc R U . . .
H10E H 0.716399 0.754979 0.209554 0.122 Uiso 1 1 calc R U . . .
H10F H 0.683526 0.731192 0.132143 0.122 Uiso 1 1 calc R U . . .
C103 C 0.5248(5) 0.75564(18) 0.0859(4) 0.075(2) Uani 1 1 d . . . . .
H10G H 0.540758 0.772954 0.048211 0.113 Uiso 1 1 calc R U . . .
H10H H 0.533439 0.733210 0.063264 0.113 Uiso 1 1 calc R U . . .
H10I H 0.464247 0.758399 0.092318 0.113 Uiso 1 1 calc R U . . .
C104 C 0.4986(3) 0.81389(14) 0.1901(3) 0.0388(15) Uani 1 1 d . . . . .
H104 H 0.453629 0.805897 0.149453 0.047 Uiso 1 1 calc R U . . .
Th1 Th 0.40106(2) 0.93704(2) 0.21345(2) 0.02680(6) Uani 1 1 d . . . . .
H2 H 0.338(2) 1.0083(10) 0.296(2) 0.005(11) Uiso 1 1 d . . . . .
H4 H 0.392(3) 0.9220(13) 0.371(3) 0.050 Uiso 1 1 d . U . . .
H1 H 0.246(3) 0.9482(11) 0.255(3) 0.023(14) Uiso 1 1 d . . . . .
H3 H 0.444(3) 0.9892(10) 0.376(3) 0.07(2) Uiso 1 1 d D . . . .

loop_
_atom_site_aniso_label
_atom_site_aniso_U_11
_atom_site_aniso_U_22
_atom_site_aniso_U_33
_atom_site_aniso_U_23
_atom_site_aniso_U_13
_atom_site_aniso_U_12
C1 0.033(3) 0.022(3) 0.035(4) 0.000(3) 0.001(3) 0.003(3)
C2 0.038(3) 0.028(3) 0.024(3) -0.005(3) -0.002(3) -0.008(3)
C3 0.034(3) 0.029(4) 0.032(3) -0.009(3) -0.002(3) -0.001(3)
C4 0.036(3) 0.025(3) 0.038(3) -0.008(3) 0.004(3) -0.004(3)
C5 0.049(4) 0.030(4) 0.034(3) -0.009(3) 0.008(3) -0.001(3)
C6 0.053(4) 0.035(4) 0.037(4) -0.007(3) -0.007(3) 0.003(3)
C7 0.050(4) 0.062(5) 0.050(4) -0.021(4) -0.019(4) -0.001(3)
C8 0.073(5) 0.065(5) 0.031(4) -0.005(4) -0.026(4) 0.005(4)
C9 0.063(4) 0.062(5) 0.042(4) 0.012(4) -0.002(4) 0.021(4)
C10 0.044(4) 0.043(4) 0.054(4) 0.000(3) 0.005(4) 0.007(3)
C11 0.032(3) 0.027(3) 0.037(4) 0.003(3) 0.006(3) 0.006(3)
C12 0.031(3) 0.032(3) 0.040(4) -0.001(3) 0.006(3) -0.002(3)
C13 0.039(4) 0.052(4) 0.035(4) 0.000(3) 0.005(3) 0.012(3)
C14 0.054(4) 0.046(4) 0.060(5) 0.009(4) -0.003(4) 0.016(3)
C15 0.076(5) 0.044(4) 0.061(5) -0.011(4) -0.011(4) 0.033(4)
C16 0.045(4) 0.045(4) 0.043(4) -0.009(3) -0.004(3) 0.014(3)
C20 0.041(4) 0.036(4) 0.052(4) 0.006(3) 0.015(3) -0.011(3)
C21 0.043(4) 0.048(4) 0.030(4) 0.004(3) -0.001(3) -0.024(3)
C22 0.029(3) 0.048(4) 0.049(4) 0.008(3) 0.021(3) -0.007(3)
C23 0.033(3) 0.036(4) 0.031(3) 0.000(3) 0.010(3) -0.018(3)
C24 0.041(4) 0.024(3) 0.041(4) 0.015(3) 0.005(3) -0.006(3)
C25 0.100(5) 0.032(4) 0.070(5) 0.006(4) 0.026(5) -0.011(4)
C26 0.050(4) 0.069(5) 0.054(4) -0.003(4) 0.004(4) -0.023(4)
C27 0.026(3) 0.061(4) 0.064(4) 0.006(4) 0.000(3) -0.007(3)
C28 0.046(3) 0.045(4) 0.038(4) 0.012(3) 0.008(3) -0.007(3)
C29 0.053(4) 0.043(4) 0.071(5) 0.018(4) 0.026(4) -0.002(3)
C30 0.032(3) 0.023(3) 0.023(3) -0.005(2) 0.008(3) -0.005(2)
C31 0.028(3) 0.014(3) 0.024(3) 0.008(2) 0.000(2) -0.005(2)
C32 0.025(3) 0.023(3) 0.022(3) -0.001(2) 0.006(2) -0.001(2)
C33 0.028(3) 0.025(3) 0.025(3) -0.003(2) 0.004(3) -0.002(2)
C34 0.024(3) 0.020(3) 0.027(3) -0.004(2) 0.001(3) 0.004(2)
C35 0.029(3) 0.024(3) 0.033(3) 0.006(3) 0.011(3) 0.002(2)
C36 0.038(3) 0.036(4) 0.025(3) 0.004(3) 0.005(3) 0.005(3)
C37 0.043(4) 0.051(4) 0.031(4) 0.013(3) 0.019(3) 0.023(3)
C38 0.039(4) 0.059(5) 0.062(5) 0.014(4) 0.034(4) 0.007(3)
C39 0.031(4) 0.077(5) 0.088(6) 0.002(5) 0.018(4) 0.007(3)
C40 0.059(5) 0.077(6) 0.103(6) 0.021(5) 0.042(5) 0.002(4)
C41 0.046(4) 0.066(5) 0.099(6) -0.003(4) 0.034(4) 0.014(3)
C42 0.070(5) 0.083(6) 0.032(4) 0.006(4) 0.025(4) 0.038(4)
C43 0.053(4) 0.068(5) 0.022(3) -0.010(3) -0.005(3) 0.028(3)
C44 0.079(3) 0.111(4) 0.052(3) -0.043(3) -0.005(3) 0.037(3)
C45 0.079(3) 0.111(4) 0.052(3) -0.043(3) -0.005(3) 0.037(3)
C46 0.079(3) 0.111(4) 0.052(3) -0.043(3) -0.005(3) 0.037(3)
C47 0.079(3) 0.111(4) 0.052(3) -0.043(3) -0.005(3) 0.037(3)
C45' 0.079(3) 0.111(4) 0.052(3) -0.043(3) -0.005(3) 0.037(3)
C46' 0.079(3) 0.111(4) 0.052(3) -0.043(3) -0.005(3) 0.037(3)
C47' 0.079(3) 0.111(4) 0.052(3) -0.043(3) -0.005(3) 0.037(3)
C48 0.028(3) 0.042(4) 0.030(3) -0.005(3) 0.000(3) 0.012(3)
C49 0.026(3) 0.026(3) 0.027(3) -0.002(2) 0.008(3) 0.004(2)
C50 0.030(3) 0.023(3) 0.025(3) 0.001(2) 0.006(3) 0.000(2)
C51 0.032(3) 0.033(3) 0.027(3) 0.002(3) 0.009(3) 0.001(3)
C52 0.040(3) 0.045(4) 0.030(3) 0.012(3) 0.001(3) 0.003(3)
C53 0.199(9) 0.051(5) 0.045(5) 0.014(4) 0.017(6) 0.015(6)
C54 0.071(5) 0.133(7) 0.090(6) 0.066(6) 0.048(5) 0.020(5)
C55 0.106(6) 0.114(7) 0.038(4) 0.021(5) -0.011(4) -0.041(6)
C56 0.027(3) 0.034(3) 0.028(3) -0.001(3) 0.000(3) 0.007(2)
C57 0.029(3) 0.028(3) 0.035(3) -0.004(3) 0.002(3) -0.001(2)
C58 0.040(4) 0.035(4) 0.040(4) -0.002(3) 0.004(3) -0.006(3)
C59 0.055(4) 0.090(6) 0.062(5) -0.005(4) 0.003(4) -0.037(4)
C60 0.045(4) 0.063(5) 0.121(7) 0.003(5) 0.004(5) -0.004(4)
C61 0.084(5) 0.052(5) 0.078(6) -0.022(4) 0.008(5) -0.016(4)
C62 0.028(3) 0.028(3) 0.028(3) 0.002(3) 0.006(3) -0.004(2)
C63 0.030(3) 0.026(3) 0.021(3) 0.001(2) 0.009(3) -0.002(2)
C64 0.036(3) 0.028(3) 0.042(4) -0.001(3) 0.014(3) 0.007(3)
C65 0.042(4) 0.036(4) 0.045(4) 0.001(3) 0.019(3) -0.002(3)
C66 0.098(3) 0.065(3) 0.140(5) 0.040(3) 0.055(3) -0.002(2)
C67 0.098(3) 0.065(3) 0.140(5) 0.040(3) 0.055(3) -0.002(2)
C68 0.098(3) 0.065(3) 0.140(5) 0.040(3) 0.055(3) -0.002(2)
C69 0.098(3) 0.065(3) 0.140(5) 0.040(3) 0.055(3) -0.002(2)
C70 0.029(3) 0.034(4) 0.048(4) 0.000(3) 0.014(3) -0.005(3)
C71 0.030(3) 0.034(4) 0.041(4) -0.002(3) 0.005(3) 0.000(3)
C72 0.023(3) 0.052(4) 0.052(4) 0.008(3) 0.010(3) 0.005(3)
C73 0.049(4) 0.065(5) 0.075(5) 0.003(4) 0.013(4) 0.019(4)
C74 0.047(4) 0.062(5) 0.096(6) 0.010(4) 0.036(4) 0.017(3)
C75 0.049(4) 0.039(4) 0.081(5) -0.020(4) 0.014(4) 0.010(3)
C76 0.027(3) 0.025(3) 0.029(3) 0.004(2) 0.008(3) -0.003(2)
C77 0.023(3) 0.030(3) 0.026(3) 0.002(3) 0.003(3) -0.004(2)
C78 0.044(3) 0.020(3) 0.028(3) 0.000(3) 0.010(3) 0.000(3)
C79 0.038(3) 0.038(4) 0.024(3) -0.002(3) 0.009(3) 0.006(3)
C80 0.064(4) 0.055(5) 0.031(4) -0.002(3) 0.010(4) 0.014(4)
C81 0.108(7) 0.106(7) 0.104(7) -0.052(6) 0.053(6) 0.003(6)
C82 0.084(6) 0.097(6) 0.067(5) 0.019(5) 0.049(5) 0.019(5)
C83 0.098(6) 0.109(7) 0.073(6) 0.012(5) 0.048(5) 0.064(5)
C84 0.066(4) 0.046(4) 0.020(3) 0.012(3) 0.008(3) 0.010(3)
C85 0.050(4) 0.032(4) 0.027(3) 0.009(3) 0.010(3) 0.006(3)
C86 0.079(3) 0.054(3) 0.063(3) 0.029(3) 0.018(3) 0.020(2)
C87 0.079(3) 0.054(3) 0.063(3) 0.029(3) 0.018(3) 0.020(2)
C88 0.079(3) 0.054(3) 0.063(3) 0.029(3) 0.018(3) 0.020(2)
C89 0.079(3) 0.054(3) 0.063(3) 0.029(3) 0.018(3) 0.020(2)
C87' 0.079(3) 0.054(3) 0.063(3) 0.029(3) 0.018(3) 0.020(2)
C88' 0.079(3) 0.054(3) 0.063(3) 0.029(3) 0.018(3) 0.020(2)
C89' 0.079(3) 0.054(3) 0.063(3) 0.029(3) 0.018(3) 0.020(2)
C90 0.047(4) 0.025(3) 0.027(3) -0.003(3) 0.005(3) 0.002(3)
C91 0.035(3) 0.022(3) 0.022(3) 0.006(2) 0.009(3) 0.007(2)
C92 0.031(3) 0.034(3) 0.029(3) 0.004(3) 0.011(3) 0.000(3)
C93 0.029(3) 0.063(5) 0.030(4) 0.013(3) 0.006(3) 0.006(3)
C94 0.028(3) 0.062(5) 0.040(4) 0.002(3) -0.003(3) 0.005(3)
C95 0.050(4) 0.057(5) 0.063(5) -0.006(4) -0.011(4) -0.009(3)
C96 0.058(5) 0.117(7) 0.065(5) 0.029(5) -0.024(4) -0.020(5)
C97 0.036(4) 0.096(6) 0.107(7) -0.022(5) 0.002(4) -0.001(4)
C98 0.032(3) 0.051(4) 0.049(4) 0.003(3) 0.004(3) 0.018(3)
C99 0.044(4) 0.048(4) 0.037(4) 0.013(3) 0.014(3) 0.016(3)
C100 0.068(4) 0.033(4) 0.045(4) 0.001(3) 0.017(4) 0.020(3)
C101 0.166(8) 0.047(5) 0.073(6) 0.001(4) 0.031(6) 0.014(5)
C102 0.078(5) 0.074(6) 0.094(6) -0.003(5) 0.018(5) 0.031(4)
C103 0.092(6) 0.076(6) 0.060(5) -0.011(4) 0.018(5) 0.029(4)
C104 0.031(3) 0.047(4) 0.039(4) 0.008(3) 0.009(3) 0.011(3)
Th1 0.02780(10) 0.02611(10) 0.02615(10) 0.00110(12) 0.00298(7) -0.00140(11)

loop_
_atom_type_symbol
_atom_type_description
_atom_type_scat_dispersion_real
_atom_type_scat_dispersion_imag
_atom_type_scat_source
C C 0.0033 0.0016 'International Tables Vol C Tables 4.2.6.8 and 6.1.1.4'
H H 0.0000 0.0000 'International Tables Vol C Tables 4.2.6.8 and 6.1.1.4'
Th Th -7.2400 8.8979 'International Tables Vol C Tables 4.2.6.8 and 6.1.1.4'

loop_
_geom_angle_atom_site_label_1
_geom_angle_atom_site_label_2
_geom_angle_atom_site_label_3
_geom_angle
C2 C1 C11 119.1(5)
C2 C1 Th1 80.8(3)
C11 C1 Th1 136.3(4)
C3 C2 C1 131.8(6)
C3 C2 Th1 76.0(3)
C1 C2 Th1 67.4(3)
C2 C3 C4 131.6(5)
C2 C3 Th1 74.0(3)
C4 C3 Th1 69.2(3)
C3 C4 C5 120.0(5)
C3 C4 Th1 80.1(3)
C5 C4 Th1 144.7(4)
C10 C5 C6 114.5(6)
C10 C5 C4 122.7(5)
C6 C5 C4 122.8(5)
C7 C6 C5 121.2(6)
C8 C7 C6 121.1(6)
C9 C8 C7 119.2(6)
C8 C9 C10 119.5(7)
C9 C10 C5 124.3(6)
C16 C11 C12 116.6(5)
C16 C11 C1 121.0(5)
C12 C11 C1 122.3(5)
C13 C12 C11 121.9(5)
C14 C13 C12 120.0(6)
C13 C14 C15 118.6(6)
C16 C15 C14 121.0(6)
C15 C16 C11 121.9(6)
C24 C20 C21 108.6(6)
C24 C20 C25 127.4(6)
C21 C20 C25 122.3(6)
C24 C20 Th1 73.1(3)
C21 C20 Th1 74.9(3)
C25 C20 Th1 129.9(4)
C20 C21 C22 105.9(5)
C20 C21 C26 128.8(6)
C22 C21 C26 124.9(6)
C20 C21 Th1 76.0(3)
C22 C21 Th1 72.3(3)
C26 C21 Th1 121.9(4)
C23 C22 C21 108.3(5)
C23 C22 C27 131.2(6)
C21 C22 C27 119.7(6)
C23 C22 Th1 74.6(3)
C21 C22 Th1 77.6(3)
C27 C22 Th1 122.4(4)
C24 C23 C22 108.2(5)
C24 C23 C28 123.9(5)
C22 C23 C28 126.4(5)
C24 C23 Th1 76.9(3)
C22 C23 Th1 75.7(3)
C28 C23 Th1 124.8(3)
C23 C24 C20 109.0(5)
C23 C24 C29 125.1(6)
C20 C24 C29 125.6(6)
C23 C24 Th1 73.9(3)
C20 C24 Th1 77.8(3)
C29 C24 Th1 120.1(3)
C31 C30 C34 107.5(4)
C31 C30 C35 127.4(5)
C34 C30 C35 123.0(4)
C31 C30 Th1 78.5(3)
C34 C30 Th1 73.7(3)
C35 C30 Th1 126.8(3)
C30 C31 C32 108.2(4)
C30 C31 C49 127.1(4)
C32 C31 C49 123.4(4)
C30 C31 Th1 73.8(3)
C32 C31 Th1 76.7(3)
C49 C31 Th1 125.9(3)
C33 C32 C31 107.6(4)
C33 C32 C63 122.5(4)
C31 C32 C63 125.5(5)
C33 C32 Th1 74.5(3)
C31 C32 Th1 75.7(3)
C63 C32 Th1 134.6(3)
C32 C33 C34 108.7(4)
C32 C33 C77 122.1(4)
C34 C33 C77 128.8(5)
C32 C33 Th1 78.3(3)
C34 C33 Th1 72.9(3)
C77 C33 Th1 120.6(3)
C33 C34 C30 107.9(4)
C33 C34 C91 124.8(4)
C30 C34 C91 125.4(4)
C33 C34 Th1 79.1(3)
C30 C34 Th1 77.9(3)
C91 C34 Th1 122.1(3)
C48 C35 C36 115.3(5)
C48 C35 C30 120.8(4)
C36 C35 C30 123.5(5)
C37 C36 C35 125.0(5)
C42 C37 C36 115.1(5)
C42 C37 C38 120.9(5)
C36 C37 C38 123.9(6)
C39 C38 C40 109.1(6)
C39 C38 C41 108.9(5)
C40 C38 C41 108.4(5)
C39 C38 C37 112.7(5)
C40 C38 C37 107.1(5)
C41 C38 C37 110.5(6)
C37 C42 C43 124.2(6)
C48 C43 C42 117.1(6)
C48 C43 C44 123.1(6)
C42 C43 C44 119.5(6)
C45 C44 C43 133.6(11)
C47' C44 C43 110.8(7)
C47' C44 C46' 120.1(11)
C43 C44 C46' 111.1(6)
C45 C44 C46 100.2(12)
C43 C44 C46 123.0(9)
C45 C44 C47 90.1(13)
C43 C44 C47 101.5(9)
C46 C44 C47 95(2)
C47' C44 C45' 102.1(7)
C43 C44 C45' 103.6(6)
C46' C44 C45' 107.2(10)
C43 C48 C35 123.3(5)
C50 C49 C62 117.0(5)
C50 C49 C31 125.3(4)
C62 C49 C31 117.6(4)
C49 C50 C51 122.1(5)
C56 C51 C50 118.1(5)
C56 C51 C52 121.9(5)
C50 C51 C52 119.9(5)
C53 C52 C54 111.1(6)
C53 C52 C55 107.9(6)
C54 C52 C55 107.6(5)
C53 C52 C51 108.7(5)
C54 C52 C51 110.5(5)
C55 C52 C51 111.1(5)
C51 C56 C57 121.3(5)
C62 C57 C56 119.6(5)
C62 C57 C58 121.0(5)
C56 C57 C58 119.4(5)
C59 C58 C60 107.7(5)
C59 C58 C61 110.3(5)
C60 C58 C61 107.1(5)
C59 C58 C57 111.6(5)
C60 C58 C57 110.8(5)
C61 C58 C57 109.1(5)
C57 C62 C49 121.9(5)
C76 C63 C64 118.1(4)
C76 C63 C32 125.5(4)
C64 C63 C32 116.4(4)
C65 C64 C63 122.1(5)
C70 C65 C64 116.7(5)
C70 C65 C66 122.4(5)
C64 C65 C66 120.9(6)
C69 C66 C68 110.4(8)
C69 C66 C65 115.2(6)
C68 C66 C65 108.8(7)
C69 C66 C67 105.2(7)
C68 C66 C67 107.6(7)
C65 C66 C67 109.3(7)
C71 C70 C65 123.9(5)
C70 C71 C76 118.1(5)
C70 C71 C72 122.9(5)
C76 C71 C72 119.1(5)
C75 C72 C73 110.5(5)
C75 C72 C71 110.2(5)
C73 C72 C71 108.3(5)
C75 C72 C74 108.8(5)
C73 C72 C74 106.9(5)
C71 C72 C74 112.1(5)
C63 C76 C71 121.1(5)
C78 C77 C90 118.0(5)
C78 C77 C33 121.0(5)
C90 C77 C33 120.8(5)
C77 C78 C79 122.5(5)
C78 C79 C84 117.3(5)
C78 C79 C80 120.4(5)
C84 C79 C80 122.3(5)
C81 C80 C83 110.6(7)
C81 C80 C82 111.2(6)
C83 C80 C82 107.0(6)
C81 C80 C79 106.9(5)
C83 C80 C79 110.5(5)
C82 C80 C79 110.8(5)
C85 C84 C79 122.5(5)
C84 C85 C90 118.3(5)
C84 C85 C86 121.0(5)
C90 C85 C86 120.7(5)
C88 C86 C87 110.9(7)
C88' C86 C89' 110.3(14)
C88' C86 C85 113.9(10)
C88 C86 C85 114.2(6)
C87 C86 C85 110.3(6)
C89' C86 C85 113.5(9)
C88' C86 C87' 107.0(13)
C89' C86 C87' 106.7(13)
C85 C86 C87' 104.8(9)
C88 C86 C89 103.6(6)
C87 C86 C89 108.2(6)
C85 C86 C89 109.3(6)
C85 C90 C77 121.3(5)
C104 C91 C92 119.6(5)
C104 C91 C34 117.2(5)
C92 C91 C34 123.2(5)
C91 C92 C93 120.2(5)
C98 C93 C92 118.9(5)
C98 C93 C94 119.4(5)
C92 C93 C94 121.7(5)
C97 C94 C96 109.5(6)
C97 C94 C95 107.4(5)
C96 C94 C95 108.1(6)
C97 C94 C93 111.2(5)
C96 C94 C93 108.7(5)
C95 C94 C93 111.8(5)
C93 C98 C99 122.9(5)
C98 C99 C104 116.9(6)
C98 C99 C100 121.9(5)
C104 C99 C100 121.1(6)
C101 C100 C99 108.1(5)
C101 C100 C103 109.3(6)
C99 C100 C103 113.2(5)
C101 C100 C102 109.6(6)
C99 C100 C102 109.8(5)
C103 C100 C102 106.7(5)
C91 C104 C99 121.4(6)
C1 Th1 C4 80.47(18)
C1 Th1 C2 31.83(16)
C4 Th1 C2 58.07(18)
C1 Th1 C3 59.16(17)
C4 Th1 C3 30.69(16)
C2 Th1 C3 29.97(15)
C1 Th1 C23 116.27(18)
C4 Th1 C23 136.26(17)
C2 Th1 C23 114.94(17)
C3 Th1 C23 122.27(16)
C1 Th1 C22 132.67(19)
C4 Th1 C22 108.74(18)
C2 Th1 C22 114.35(17)
C3 Th1 C22 105.71(18)
C23 Th1 C22 29.74(15)
C1 Th1 C24 88.33(18)
C4 Th1 C24 127.44(18)
C2 Th1 C24 86.85(17)
C3 Th1 C24 101.70(18)
C23 Th1 C24 29.21(15)
C22 Th1 C24 48.45(17)
C1 Th1 C21 109.48(19)
C4 Th1 C21 87.56(17)
C2 Th1 C21 85.14(17)
C3 Th1 C21 76.64(17)
C23 Th1 C21 49.22(16)
C22 Th1 C21 30.11(16)
C24 Th1 C21 48.50(17)
C1 Th1 C20 84.75(18)
C4 Th1 C20 98.42(18)
C2 Th1 C20 69.03(17)
C3 Th1 C20 75.07(18)
C23 Th1 C20 48.29(17)
C22 Th1 C20 48.37(17)
C24 Th1 C20 29.13(15)
C21 Th1 C20 29.06(16)
C1 Th1 C34 123.93(16)
C4 Th1 C34 94.86(17)
C2 Th1 C34 139.66(15)
C3 Th1 C34 124.53(16)
C23 Th1 C34 105.26(15)
C22 Th1 C34 101.98(16)
C24 Th1 C34 132.13(16)
C21 Th1 C34 126.22(17)
C20 Th1 C34 150.15(15)
C1 Th1 C30 119.10(16)
C4 Th1 C30 122.84(17)
C2 Th1 C30 148.92(15)
C3 Th1 C30 150.73(15)
C23 Th1 C30 85.73(15)
C22 Th1 C30 95.19(16)
C24 Th1 C30 107.51(16)
C21 Th1 C30 125.15(16)
C20 Th1 C30 133.82(16)
C34 Th1 C30 28.37(13)
C1 Th1 C33 97.50(16)
C4 Th1 C33 80.79(17)
C2 Th1 C33 112.34(15)
C3 Th1 C33 105.00(15)
C23 Th1 C33 131.05(15)
C22 Th1 C33 129.53(16)
C24 Th1 C33 151.77(16)
C21 Th1 C33 148.37(17)
C20 Th1 C33 177.43(16)
C34 Th1 C33 28.05(13)
C30 Th1 C33 45.91(13)

loop_
_geom_bond_atom_site_label_1
_geom_bond_atom_site_label_2
_geom_bond_distance
C1 C2 1.429(7)
C1 C11 1.484(7)
C1 Th1 2.501(5)
C2 C3 1.389(7)
C2 Th1 2.674(5)
C3 C4 1.398(7)
C3 Th1 2.699(5)
C4 C5 1.478(7)
C4 Th1 2.562(5)
C5 C10 1.398(7)
C5 C6 1.409(7)
C6 C7 1.390(7)
C7 C8 1.377(8)
C8 C9 1.362(8)
C9 C10 1.372(8)
C11 C16 1.392(7)
C11 C12 1.403(7)
C12 C13 1.387(7)
C13 C14 1.377(8)
C14 C15 1.401(8)
C15 C16 1.361(7)
C20 C24 1.421(8)
C20 C21 1.428(8)
C20 C25 1.538(8)
C20 Th1 2.853(6)
C21 C22 1.458(8)
C21 C26 1.501(8)
C21 Th1 2.840(5)
C22 C23 1.418(7)
C22 C27 1.463(7)
C22 Th1 2.769(5)
C23 C24 1.399(7)
C23 C28 1.495(7)
C23 Th1 2.755(5)
C24 C29 1.512(7)
C24 Th1 2.793(5)
C30 C31 1.427(7)
C30 C34 1.431(7)
C30 C35 1.480(6)
C30 Th1 2.944(5)
C31 C32 1.433(6)
C31 C49 1.479(6)
C31 Th1 3.004(5)
C32 C33 1.413(7)
C32 C63 1.502(6)
C32 Th1 3.017(5)
C33 C34 1.422(6)
C33 C77 1.497(7)
C33 Th1 2.969(5)
C34 C91 1.499(7)
C34 Th1 2.890(5)
C35 C48 1.383(7)
C35 C36 1.397(7)
C36 C37 1.390(7)
C37 C42 1.360(8)
C37 C38 1.540(8)
C38 C39 1.517(8)
C38 C40 1.528(8)
C38 C41 1.533(8)
C42 C43 1.395(8)
C43 C48 1.372(7)
C43 C44 1.502(8)
C44 C45 1.480(12)
C44 C47' 1.487(9)
C44 C46' 1.542(10)
C44 C46 1.554(14)
C44 C47 1.624(14)
C44 C45' 1.677(10)
C49 C50 1.394(6)
C49 C62 1.419(7)
C50 C51 1.418(7)
C51 C56 1.376(7)
C51 C52 1.548(7)
C52 C53 1.511(8)
C52 C54 1.523(7)
C52 C55 1.541(8)
C56 C57 1.402(7)
C57 C62 1.369(7)
C57 C58 1.563(7)
C58 C59 1.511(8)
C58 C60 1.536(8)
C58 C61 1.537(8)
C63 C76 1.397(6)
C63 C64 1.420(7)
C64 C65 1.402(7)
C65 C70 1.389(7)
C65 C66 1.521(9)
C66 C69 1.461(10)
C66 C68 1.506(11)
C66 C67 1.553(11)
C70 C71 1.387(7)
C71 C76 1.409(7)
C71 C72 1.527(7)
C72 C75 1.512(7)
C72 C73 1.513(8)
C72 C74 1.538(7)
C77 C78 1.374(6)
C77 C90 1.411(7)
C78 C79 1.389(7)
C79 C84 1.401(7)
C79 C80 1.562(7)
C80 C81 1.497(9)
C80 C83 1.531(8)
C80 C82 1.546(8)
C84 C85 1.375(7)
C85 C90 1.388(7)
C85 C86 1.535(8)
C86 C88' 1.506(13)
C86 C88 1.531(9)
C86 C87 1.531(9)
C86 C89' 1.531(13)
C86 C87' 1.575(13)
C86 C89 1.601(9)
C91 C104 1.393(7)
C91 C92 1.399(7)
C92 C93 1.400(7)
C93 C98 1.378(8)
C93 C94 1.542(8)
C94 C97 1.508(8)
C94 C96 1.519(8)
C94 C95 1.539(8)
C98 C99 1.401(7)
C99 C104 1.409(7)
C99 C100 1.537(8)
C100 C101 1.511(8)
C100 C103 1.543(8)
C100 C102 1.591(8)
